data_2000606
loop_
_publ_author_name
'Gal\'i, S.'
'C\'ardenas, A.'
'Byrappa, K.'
'Gopalakrishna, G. S.'

_publ_section_title
;
 Structure of aluminium disodium trihydrogenbis(diphosphate)
;
_journal_issue 9
_journal_name_full 'Acta Crystallographica Section C'
_journal_page_first 1650
_journal_page_last 1652
_journal_paper_doi 10.1107/S0108270192000611
_journal_volume 48
_journal_year 1992
_chemical_formula_sum 'Al H3 Na2 O14 P4'
_chemical_formula_weight 423.9
_space_group_IT_number 2
_space_group_name_Hall '-P 1'
_space_group_name_H-M_alt 'P -1'
_symmetry_cell_setting triclinic
_symmetry_space_group_name_Hall '-P 1'
_symmetry_space_group_name_H-M 'P -1'
_cell_angle_alpha 99.67(2)
_cell_angle_beta 81.77(2)
_cell_angle_gamma 114.480(10)
_cell_formula_units_Z 1
_cell_length_a 8.311(4)
_cell_length_b 7.363(4)
_cell_length_c 4.902(3)
_cell_volume 268.2(3)
_diffrn_radiation_type Mo
_diffrn_radiation_wavelength 0.7107
_exptl_absorpt_coefficient_mu 0.931
_exptl_crystal_density_diffrn 2.624
_exptl_crystal_F_000 210
_cod_data_source_file mu0258.cif
_cod_data_source_block mu0258a
_cod_original_cell_volume 268.2(4)
_cod_original_formula_sum 'Al1 H3 Na2 O14 P4'
_cod_database_code 2000606

loop_
_space_group_symop_id
_space_group_symop_operation_xyz
1 x,y,z
2 -x,-y,-z

loop_
_atom_site_label
_atom_site_fract_x
_atom_site_fract_y
_atom_site_fract_z
Al .0 .0 .0
P(1) .26170(10) .08010(10) .4524(2)
P(2) .23000(10) .42590(10) .2839(2)
O(1) .2114(3) .0409(4) -.2513(5)
O(2) .0810(3) .2728(4) .1229(5)
O(3) .1182(3) -.0443(4) .2598(5)
O(4) .3090(3) .3123(4) .4389(6)
O(5) .4325(3) .0503(4) .3419(5)
O(6) .3834(4) .5614(4) .1068(6)
O(7) .1637(4) .5558(4) .5045(6)
Na .2850(2) .7788(3) -.0913(3)

loop_
_geom_angle_atom_site_label_1
_geom_angle_atom_site_label_2
_geom_angle_atom_site_label_3
_geom_angle
O(1) Al O(2) 91.30(10)
O(1) Al O(3) 87.00(10)
O(2) Al O(3) 92.40(10)

loop_
_geom_bond_atom_site_label_1
_geom_bond_atom_site_label_2
_geom_bond_distance
Al O(1) 1.940(3)
Al O(2) 1.855(2)
Al O(3) 1.859(2)
O(1) O(2) 2.715(3)
O(1) O(3) 2.616(4)
O(2) O(3) 2.680(3)
